data_7224602
loop_
_publ_author_name
'Xu, Hui'
'Qian, Fang-Jun'
'Wu, Qiao Xia'
'Xue, Min'
'Yang, Yong'
'Chen, Yong-Xiang'

_publ_section_title
;
 Azacalix[2]arene[2]carbazoles: Synthesis, Structure and Properties
;
_journal_name_full 'RSC Adv.'
_journal_paper_doi 10.1039/C6RA01197G
_journal_year 2016
_chemical_formula_moiety 'C52 H54 N10 O8'
_chemical_formula_sum 'C52 H54 N10 O8'
_chemical_formula_weight 947.05
_chemical_name_systematic
; 
 ? 
;
_space_group_IT_number 148
_symmetry_cell_setting trigonal
_symmetry_space_group_name_Hall '-R 3'
_symmetry_space_group_name_H-M 'R -3 :H'
_atom_sites_solution_hydrogens geom
_atom_sites_solution_primary direct
_atom_sites_solution_secondary difmap
_audit_creation_method SHELXL-97
_audit_update_record
;
2015-12-31 deposited with the CCDC.
2016-03-08 downloaded from the CCDC.
;
_cell_angle_alpha 90.00
_cell_angle_beta 90.00
_cell_angle_gamma 120.00
_cell_formula_units_Z 18
_cell_length_a 32.871(2)
_cell_length_b 32.871(2)
_cell_length_c 24.1978(15)
_cell_measurement_reflns_used 2865
_cell_measurement_temperature 293(2)
_cell_measurement_theta_max 67.0713
_cell_measurement_theta_min 3.9667
_cell_volume 22643(2)
_computing_cell_refinement 'CrysAlis PRO (Agilent Technologies, 2011)'
_computing_data_collection 'CrysAlis PRO'
_computing_data_reduction 'CrysAlis PRO'
_computing_molecular_graphics 'OLEX2 (Dolomanov et al., 2009)'
_computing_publication_material OLEX2
_computing_structure_refinement 'SHELXL-97 (Sheldrick, 2008)'
_computing_structure_solution 'SHELXS-97 (Sheldrick, 2008)'
_diffrn_ambient_temperature 293(2)
_diffrn_detector_area_resol_mean 10.3592
_diffrn_measured_fraction_theta_full 0.957
_diffrn_measured_fraction_theta_max 0.957
_diffrn_measurement_device_type 'Xcalibur, Atlas, Gemini ultra'
_diffrn_measurement_method '\w scans'
_diffrn_radiation_monochromator graphite
_diffrn_radiation_source 'fine-focus sealed tube'
_diffrn_radiation_type CuK\a
_diffrn_radiation_wavelength 1.54184
_diffrn_reflns_av_R_equivalents 0.0278
_diffrn_reflns_av_sigmaI/netI 0.0330
_diffrn_reflns_limit_h_max 37
_diffrn_reflns_limit_h_min -39
_diffrn_reflns_limit_k_max 39
_diffrn_reflns_limit_k_min -27
_diffrn_reflns_limit_l_max 28
_diffrn_reflns_limit_l_min -27
_diffrn_reflns_number 15818
_diffrn_reflns_theta_full 67.18
_diffrn_reflns_theta_max 67.18
_diffrn_reflns_theta_min 3.97
_exptl_absorpt_coefficient_mu 0.705
_exptl_absorpt_correction_T_max 0.7560
_exptl_absorpt_correction_T_min 0.7283
_exptl_absorpt_correction_type multi-scan
_exptl_absorpt_process_details
;
CrysAlis PRO (Agilent Technologies, 2011) 
;
_exptl_crystal_colour yellow
_exptl_crystal_density_diffrn 1.250
_exptl_crystal_density_method 'not measured'
_exptl_crystal_description block
_exptl_crystal_F_000 9000
_exptl_crystal_size_max 0.48
_exptl_crystal_size_mid 0.45
_exptl_crystal_size_min 0.42
_platon_squeeze_details
;
;
_refine_diff_density_max 0.463
_refine_diff_density_min -0.594
_refine_diff_density_rms 0.076
_refine_ls_extinction_method none
_refine_ls_goodness_of_fit_ref 1.345
_refine_ls_hydrogen_treatment mixed
_refine_ls_matrix_type full
_refine_ls_number_parameters 635
_refine_ls_number_reflns 8615
_refine_ls_number_restraints 228
_refine_ls_restrained_S_all 1.364
_refine_ls_R_factor_all 0.1982
_refine_ls_R_factor_gt 0.1359
_refine_ls_shift/su_max 0.000
_refine_ls_shift/su_mean 0.000
_refine_ls_structure_factor_coef Fsqd
_refine_ls_weighting_details 'calc w=1/[\s^2^(Fo^2^)+(0.2000P)^2^+0.0000P] where P=(Fo^2^+2Fc^2^)/3'
_refine_ls_weighting_scheme calc
_refine_ls_wR_factor_gt 0.4018
_refine_ls_wR_factor_ref 0.4422
_reflns_number_gt 3711
_reflns_number_total 8615
_reflns_threshold_expression >2sigma(I)
_cod_data_source_file c6ra01197g2.cif
_cod_data_source_block 130712_yangyong2
_cod_depositor_comments
;
The following automatic conversions were performed:

'_symmetry_cell_setting' value 'TRIGONAL' changed to 'trigonal'
according to
/usr/data/users/saulius/crontab/automatic-downloads/rss-feeds/RSC/lib/dictionaries/cif_core.dic
dictionary named 'cif_core.dic' version 2.4.2 from 2011-04-26.

Automatic conversion script
Id: cif_fix_values 4268 2015-11-12 08:31:59Z antanas 
;
_cod_original_cell_volume 22643(3)
_cod_original_sg_symbol_H-M 'R -3'
_cod_database_code 7224602

loop_
_symmetry_equiv_pos_as_xyz
'x, y, z'
'-y, x-y, z'
'-x+y, -x, z'
'x+2/3, y+1/3, z+1/3'
'-y+2/3, x-y+1/3, z+1/3'
'-x+y+2/3, -x+1/3, z+1/3'
'x+1/3, y+2/3, z+2/3'
'-y+1/3, x-y+2/3, z+2/3'
'-x+y+1/3, -x+2/3, z+2/3'
'-x, -y, -z'
'y, -x+y, -z'
'x-y, x, -z'
'-x+2/3, -y+1/3, -z+1/3'
'y+2/3, -x+y+1/3, -z+1/3'
'x-y+2/3, x+1/3, -z+1/3'
'-x+1/3, -y+2/3, -z+2/3'
'y+1/3, -x+y+2/3, -z+2/3'
'x-y+1/3, x+2/3, -z+2/3'

loop_
_atom_site_label
_atom_site_type_symbol
_atom_site_fract_x
_atom_site_fract_y
_atom_site_fract_z
_atom_site_U_iso_or_equiv
_atom_site_adp_type
_atom_site_occupancy
_atom_site_symmetry_multiplicity
_atom_site_calc_flag
_atom_site_refinement_flags
O1 O 0.4322(4) -0.1385(3) 0.8592(3) 0.213(4) Uani 1 1 d .
O2 O 0.4045(3) -0.0930(3) 0.8588(2) 0.164(2) Uani 1 1 d .
O3 O 0.5609(3) -0.1139(3) 0.7564(3) 0.175(2) Uani 1 1 d .
O4 O 0.5851(2) -0.0693(2) 0.6860(3) 0.1534(19) Uani 1 1 d .
O5 O 0.1834(3) -0.0244(4) 0.5749(4) 0.186(3) Uani 1 1 d .
O6 O 0.1475(3) -0.0875(3) 0.5233(4) 0.199(3) Uani 1 1 d .
O7 O 0.2215(3) -0.1452(2) 0.4165(3) 0.175(2) Uani 1 1 d .
O8 O 0.2967(3) -0.1131(3) 0.4078(3) 0.171(2) Uani 1 1 d .
N1 N 0.4321(3) -0.1043(3) 0.8422(2) 0.142(2) Uani 1 1 d .
N2 N 0.5600(3) -0.0839(3) 0.7271(3) 0.133(2) Uani 1 1 d .
N3 N 0.4408(2) -0.0179(2) 0.79395(19) 0.1222(18) Uani 1 1 d .
H3 H 0.4217 -0.0324 0.8206 0.147 Uiso 1 1 calc R
N4 N 0.5576(2) -0.0077(2) 0.6696(2) 0.1161(16) Uani 1 1 d .
H4 H 0.5798 -0.0137 0.6625 0.139 Uiso 1 1 calc R
N5 N 0.1825(3) -0.0553(4) 0.5429(4) 0.152(3) Uani 1 1 d .
N6 N 0.2621(4) -0.1146(3) 0.4279(3) 0.144(2) Uani 1 1 d .
N7 N 0.2750(2) 0.0185(2) 0.5841(2) 0.1241(17) Uani 1 1 d .
H7 H 0.2500 0.0194 0.5921 0.149 Uiso 1 1 calc R
N8 N 0.3532(2) -0.0366(2) 0.4634(2) 0.1184(16) Uani 1 1 d .
H8 H 0.3522 -0.0566 0.4399 0.142 Uiso 1 1 calc R
N9 N 0.4291(3) 0.1332(2) 0.7101(3) 0.1339(19) Uani 1 1 d .
N10 N 0.5266(2) 0.1079(2) 0.5307(3) 0.1365(19) Uani 1 1 d .
C1 C 0.4684(2) -0.0346(2) 0.7770(2) 0.1055(18) Uani 1 1 d .
C2 C 0.4674(3) -0.0747(3) 0.8002(2) 0.116(2) Uani 1 1 d .
C3 C 0.4984(3) -0.0884(3) 0.7839(3) 0.121(2) Uani 1 1 d .
H3A H 0.4985 -0.1133 0.8019 0.146 Uiso 1 1 calc R
C4 C 0.5297(2) -0.0661(3) 0.7410(3) 0.1086(18) Uani 1 1 d .
C5 C 0.5295(2) -0.0288(2) 0.7137(2) 0.1001(16) Uani 1 1 d .
C6 C 0.4997(2) -0.0137(2) 0.7334(2) 0.1000(16) Uani 1 1 d .
H6 H 0.5007 0.0122 0.7163 0.120 Uiso 1 1 calc R
C7 C 0.4407(3) 0.0229(3) 0.7706(2) 0.1130(19) Uani 1 1 d .
C8 C 0.4712(3) 0.0674(4) 0.7920(3) 0.135(3) Uani 1 1 d .
H8A H 0.4923 0.0707 0.8196 0.162 Uiso 1 1 calc R
C9 C 0.4707(3) 0.1066(3) 0.7731(3) 0.134(2) Uani 1 1 d .
H9 H 0.4915 0.1362 0.7873 0.161 Uiso 1 1 calc R
C10 C 0.4394(3) 0.1016(3) 0.7335(3) 0.118(2) Uani 1 1 d .
C11 C 0.4086(2) 0.0564(3) 0.7113(2) 0.1102(18) Uani 1 1 d .
C12 C 0.4098(2) 0.0170(3) 0.7298(2) 0.1098(19) Uani 1 1 d .
H12 H 0.3902 -0.0124 0.7146 0.132 Uiso 1 1 calc R
C13 C 0.3783(2) 0.0629(3) 0.6732(2) 0.1093(18) Uani 1 1 d .
C14 C 0.3917(3) 0.1106(3) 0.6740(3) 0.1170(19) Uani 1 1 d .
C15 C 0.3691(4) 0.1284(3) 0.6440(3) 0.133(2) Uani 1 1 d .
H15 H 0.3786 0.1602 0.6445 0.159 Uiso 1 1 calc R
C16 C 0.3320(3) 0.0971(4) 0.6132(3) 0.129(2) Uani 1 1 d .
H16 H 0.3163 0.1084 0.5916 0.155 Uiso 1 1 calc R
C17 C 0.3164(3) 0.0501(3) 0.6122(3) 0.117(2) Uani 1 1 d .
C18 C 0.3400(2) 0.0316(3) 0.6437(2) 0.1113(19) Uani 1 1 d .
H18 H 0.3297 -0.0004 0.6442 0.134 Uiso 1 1 calc R
C19 C 0.2714(2) -0.0130(3) 0.5458(3) 0.1089(19) Uani 1 1 d .
C20 C 0.2284(3) -0.0495(3) 0.5254(3) 0.127(2) Uani 1 1 d .
C21 C 0.2267(3) -0.0806(3) 0.4878(3) 0.124(2) Uani 1 1 d .
H21 H 0.1975 -0.1039 0.4752 0.148 Uiso 1 1 calc R
C22 C 0.2668(3) -0.0791(2) 0.4672(3) 0.117(2) Uani 1 1 d .
C23 C 0.3117(3) -0.0427(2) 0.4835(2) 0.1094(18) Uani 1 1 d .
C24 C 0.3122(2) -0.0117(3) 0.5233(2) 0.1119(19) Uani 1 1 d .
H24 H 0.3413 0.0116 0.5360 0.134 Uiso 1 1 calc R
C25 C 0.3981(2) 0.0014(3) 0.4792(2) 0.1073(18) Uani 1 1 d .
C26 C 0.4132(3) 0.0456(3) 0.4579(3) 0.124(2) Uani 1 1 d .
H26 H 0.3938 0.0497 0.4332 0.149 Uiso 1 1 calc R
C27 C 0.4561(3) 0.0842(3) 0.4718(3) 0.132(2) Uani 1 1 d .
H27 H 0.4659 0.1136 0.4567 0.158 Uiso 1 1 calc R
C28 C 0.4841(3) 0.0769(3) 0.5096(3) 0.1121(18) Uani 1 1 d .
C29 C 0.4690(2) 0.0317(2) 0.53126(19) 0.0903(14) Uani 1 1 d .
C30 C 0.4260(2) -0.0052(2) 0.5172(2) 0.0995(16) Uani 1 1 d .
H30 H 0.4155 -0.0346 0.5330 0.119 Uiso 1 1 calc R
C31 C 0.5054(2) 0.0373(2) 0.5682(2) 0.0967(15) Uani 1 1 d .
C32 C 0.5411(3) 0.0846(2) 0.5669(3) 0.1173(19) Uani 1 1 d .
C33 C 0.5808(3) 0.1017(3) 0.5979(4) 0.148(3) Uani 1 1 d .
H33 H 0.6039 0.1332 0.5965 0.178 Uiso 1 1 calc R
C34 C 0.5857(3) 0.0701(3) 0.6316(3) 0.134(2) Uani 1 1 d .
H34 H 0.6126 0.0808 0.6530 0.161 Uiso 1 1 calc R
C35 C 0.5521(2) 0.0242(3) 0.6339(2) 0.1075(18) Uani 1 1 d .
C36 C 0.5120(2) 0.0075(2) 0.6023(2) 0.0995(16) Uani 1 1 d .
H36 H 0.4891 -0.0241 0.6041 0.119 Uiso 1 1 calc R
C37 C 0.4517(6) 0.1838(4) 0.7252(6) 0.216(4) Uani 1 1 d U
H37A H 0.4703 0.1896 0.7585 0.259 Uiso 1 1 calc R
H37B H 0.4278 0.1922 0.7325 0.259 Uiso 1 1 calc R
C38 C 0.4840(6) 0.2145(5) 0.6768(7) 0.233(4) Uani 1 1 d U
H38 H 0.4657 0.2029 0.6427 0.279 Uiso 1 1 calc R
C39 C 0.4914(7) 0.2642(5) 0.6875(7) 0.247(4) Uani 1 1 d U
H39A H 0.4608 0.2608 0.6940 0.297 Uiso 1 1 calc R
H39B H 0.5090 0.2755 0.7217 0.297 Uiso 1 1 calc R
C40 C 0.5128(7) 0.2977(6) 0.6501(7) 0.276(6) Uani 1 1 d U
H40A H 0.5449 0.3052 0.6466 0.414 Uiso 1 1 calc R
H40B H 0.5119 0.3252 0.6615 0.414 Uiso 1 1 calc R
H40C H 0.4972 0.2870 0.6152 0.414 Uiso 1 1 calc R
C41 C 0.5224(6) 0.2050(5) 0.6730(7) 0.245(4) Uani 1 1 d U
H41A H 0.5398 0.2183 0.6391 0.293 Uiso 1 1 calc R
H41B H 0.5102 0.1713 0.6723 0.293 Uiso 1 1 calc R
C42 C 0.5567(7) 0.2278(6) 0.7254(7) 0.256(4) Uani 1 1 d U
H42A H 0.5386 0.2197 0.7593 0.307 Uiso 1 1 calc R
H42B H 0.5745 0.2617 0.7221 0.307 Uiso 1 1 calc R
C43 C 0.5924(7) 0.2064(6) 0.7262(8) 0.272(5) Uani 1 1 d U
H43A H 0.6125 0.2171 0.6939 0.326 Uiso 1 1 calc R
H43B H 0.5744 0.1723 0.7253 0.326 Uiso 1 1 calc R
C44 C 0.6256(8) 0.2248(7) 0.7848(9) 0.317(8) Uani 1 1 d U
H44A H 0.6502 0.2568 0.7803 0.476 Uiso 1 1 calc R
H44B H 0.6392 0.2053 0.7916 0.476 Uiso 1 1 calc R
H44C H 0.6062 0.2227 0.8155 0.476 Uiso 1 1 calc R
C45 C 0.5520(5) 0.1598(4) 0.5250(5) 0.211(4) Uani 1 1 d U
H45A H 0.5298 0.1697 0.5144 0.253 Uiso 1 1 calc R
H45B H 0.5651 0.1738 0.5606 0.253 Uiso 1 1 calc R
C46 C 0.5899(6) 0.1772(5) 0.4840(6) 0.236(4) Uani 1 1 d U
H46 H 0.6126 0.1687 0.4983 0.283 Uiso 1 1 calc R
C47 C 0.5778(6) 0.1573(5) 0.4301(6) 0.243(4) Uani 1 1 d U
H47A H 0.5525 0.1619 0.4174 0.292 Uiso 1 1 calc R
H47B H 0.5646 0.1237 0.4347 0.292 Uiso 1 1 calc R
C48 C 0.6115(6) 0.1713(6) 0.3844(6) 0.254(4) Uani 1 1 d U
H48A H 0.6393 0.1707 0.3968 0.305 Uiso 1 1 calc R
H48B H 0.6211 0.2033 0.3736 0.305 Uiso 1 1 calc R
C49 C 0.5914(6) 0.1401(6) 0.3359(6) 0.255(5) Uani 1 1 d U
H49A H 0.5624 0.1387 0.3250 0.306 Uiso 1 1 calc R
H49B H 0.5842 0.1085 0.3456 0.306 Uiso 1 1 calc R
C50 C 0.6248(7) 0.1573(7) 0.2890(8) 0.306(8) Uani 1 1 d U
H50A H 0.6120 0.1670 0.2595 0.459 Uiso 1 1 calc R
H50B H 0.6299 0.1326 0.2762 0.459 Uiso 1 1 calc R
H50C H 0.6541 0.1835 0.3008 0.459 Uiso 1 1 calc R
C51 C 0.6152(7) 0.2309(6) 0.4850(7) 0.264(4) Uani 1 1 d U
H51A H 0.5930 0.2419 0.4904 0.316 Uiso 1 1 calc R
H51B H 0.6322 0.2439 0.4508 0.316 Uiso 1 1 calc R
C52 C 0.6507(8) 0.2454(6) 0.5363(8) 0.309(7) Uani 1 1 d U
H52A H 0.6352 0.2466 0.5694 0.464 Uiso 1 1 calc R
H52B H 0.6777 0.2757 0.5296 0.464 Uiso 1 1 calc R
H52C H 0.6606 0.2226 0.5407 0.464 Uiso 1 1 calc R

loop_
_atom_site_aniso_label
_atom_site_aniso_U_11
_atom_site_aniso_U_22
_atom_site_aniso_U_33
_atom_site_aniso_U_23
_atom_site_aniso_U_13
_atom_site_aniso_U_12
O1 0.289(10) 0.181(6) 0.167(5) 0.078(5) 0.054(6) 0.117(7)
O2 0.153(5) 0.195(6) 0.118(4) 0.042(4) 0.031(3) 0.067(5)
O3 0.189(6) 0.179(5) 0.193(5) 0.009(5) -0.024(4) 0.119(5)
O4 0.163(5) 0.174(5) 0.150(4) -0.011(4) -0.006(4) 0.105(4)
O5 0.129(5) 0.210(8) 0.212(7) 0.015(6) 0.018(5) 0.079(5)
O6 0.108(4) 0.187(6) 0.258(8) 0.030(6) -0.006(5) 0.042(4)
O7 0.172(6) 0.139(4) 0.167(5) -0.001(4) -0.057(4) 0.042(4)
O8 0.175(6) 0.152(5) 0.181(6) -0.036(4) -0.034(5) 0.079(5)
N1 0.151(6) 0.155(6) 0.095(4) 0.020(4) 0.001(4) 0.058(5)
N2 0.159(6) 0.132(5) 0.126(4) -0.016(4) -0.043(4) 0.085(5)
N3 0.124(4) 0.171(5) 0.079(3) 0.018(3) 0.016(3) 0.079(4)
N4 0.123(4) 0.150(4) 0.097(3) 0.000(3) -0.001(3) 0.085(4)
N5 0.095(5) 0.158(7) 0.186(7) 0.060(6) 0.006(5) 0.050(5)
N6 0.159(7) 0.116(5) 0.126(5) 0.005(4) -0.049(5) 0.044(5)
N7 0.115(4) 0.152(5) 0.106(3) 0.010(4) 0.001(3) 0.068(4)
N8 0.123(5) 0.138(4) 0.099(3) -0.013(3) -0.020(3) 0.068(4)
N9 0.155(5) 0.131(5) 0.118(4) 0.001(4) 0.008(4) 0.073(4)
N10 0.128(5) 0.101(4) 0.158(5) 0.021(4) -0.004(4) 0.040(4)
C1 0.109(4) 0.131(5) 0.071(3) -0.002(3) -0.014(3) 0.055(4)
C2 0.119(5) 0.128(5) 0.083(3) 0.007(4) -0.011(3) 0.048(4)
C3 0.141(6) 0.124(5) 0.097(4) -0.007(4) -0.036(4) 0.064(5)
C4 0.116(5) 0.131(5) 0.093(4) -0.013(4) -0.025(3) 0.073(4)
C5 0.101(4) 0.130(5) 0.072(3) -0.009(3) -0.011(3) 0.060(4)
C6 0.105(4) 0.120(4) 0.070(3) -0.002(3) -0.004(3) 0.053(3)
C7 0.113(5) 0.146(6) 0.083(3) 0.006(4) 0.016(4) 0.068(5)
C8 0.111(5) 0.201(9) 0.089(4) -0.005(5) 0.004(4) 0.076(6)
C9 0.141(6) 0.136(6) 0.112(5) 0.005(5) 0.004(5) 0.059(5)
C10 0.114(5) 0.136(6) 0.097(4) -0.001(4) 0.013(4) 0.058(5)
C11 0.109(4) 0.130(5) 0.090(3) 0.002(4) 0.014(3) 0.058(4)
C12 0.107(4) 0.143(6) 0.078(3) 0.001(3) 0.006(3) 0.062(4)
C13 0.112(5) 0.133(6) 0.089(3) 0.007(4) 0.006(4) 0.066(4)
C14 0.131(5) 0.121(5) 0.101(4) 0.009(4) 0.016(4) 0.065(5)
C15 0.161(7) 0.124(5) 0.122(5) 0.013(5) 0.007(5) 0.077(6)
C16 0.152(7) 0.145(7) 0.113(4) 0.036(5) 0.022(5) 0.091(6)
C17 0.112(5) 0.144(6) 0.097(4) 0.011(4) 0.014(4) 0.065(5)
C18 0.113(5) 0.133(5) 0.093(3) 0.017(4) 0.011(3) 0.066(4)
C19 0.090(4) 0.121(5) 0.099(4) 0.028(4) -0.003(3) 0.041(4)
C20 0.116(6) 0.131(6) 0.117(5) 0.034(5) -0.007(4) 0.050(5)
C21 0.097(5) 0.116(5) 0.125(5) 0.029(5) -0.021(4) 0.028(4)
C22 0.117(6) 0.106(5) 0.108(4) 0.017(4) -0.027(4) 0.041(4)
C23 0.114(5) 0.121(5) 0.083(3) 0.012(3) -0.018(3) 0.051(4)
C24 0.102(4) 0.129(5) 0.095(3) 0.016(4) -0.013(3) 0.050(4)
C25 0.116(5) 0.126(5) 0.077(3) 0.001(3) -0.003(3) 0.058(4)
C26 0.139(6) 0.150(7) 0.097(4) 0.026(4) 0.007(4) 0.082(6)
C27 0.142(6) 0.125(6) 0.128(5) 0.028(4) 0.014(5) 0.066(5)
C28 0.117(5) 0.118(5) 0.102(4) 0.011(4) 0.000(4) 0.059(4)
C29 0.095(4) 0.098(4) 0.074(3) 0.004(3) 0.009(3) 0.045(3)
C30 0.107(4) 0.112(4) 0.075(3) 0.005(3) 0.003(3) 0.052(4)
C31 0.109(4) 0.099(4) 0.081(3) -0.001(3) 0.012(3) 0.051(4)
C32 0.106(5) 0.101(5) 0.126(4) -0.004(4) -0.003(4) 0.039(4)
C33 0.125(6) 0.112(5) 0.157(6) 0.003(5) -0.023(5) 0.022(5)
C34 0.116(5) 0.137(7) 0.125(5) -0.016(5) -0.009(4) 0.044(5)
C35 0.093(4) 0.132(6) 0.092(3) -0.008(4) 0.004(3) 0.053(4)
C36 0.095(4) 0.110(4) 0.089(3) 0.001(3) 0.008(3) 0.048(3)
C37 0.271(8) 0.153(6) 0.226(7) -0.003(5) 0.043(6) 0.108(6)
C38 0.278(8) 0.159(6) 0.244(7) -0.001(5) 0.042(6) 0.096(6)
C39 0.290(8) 0.165(6) 0.248(7) 0.001(5) 0.036(6) 0.085(6)
C40 0.304(11) 0.193(8) 0.269(9) 0.015(8) 0.015(9) 0.078(8)
C41 0.285(8) 0.172(6) 0.247(7) -0.004(5) 0.043(6) 0.091(6)
C42 0.289(8) 0.185(6) 0.259(7) -0.004(5) 0.038(6) 0.093(6)
C43 0.298(10) 0.205(7) 0.281(8) -0.013(7) 0.034(8) 0.102(7)
C44 0.317(14) 0.260(12) 0.320(13) -0.023(12) 0.024(12) 0.103(11)
C45 0.246(8) 0.157(6) 0.204(7) 0.032(5) 0.031(6) 0.082(6)
C46 0.263(7) 0.181(6) 0.207(6) 0.028(5) 0.034(6) 0.070(6)
C47 0.261(7) 0.193(6) 0.217(6) 0.029(5) 0.042(6) 0.069(6)
C48 0.268(8) 0.207(6) 0.218(7) 0.022(6) 0.042(6) 0.067(6)
C49 0.259(8) 0.218(7) 0.216(7) 0.013(6) 0.033(6) 0.064(7)
C50 0.279(12) 0.275(11) 0.253(10) 0.003(10) 0.031(10) 0.055(10)
C51 0.277(8) 0.201(6) 0.227(7) 0.025(6) 0.032(6) 0.055(6)
C52 0.299(11) 0.246(10) 0.260(10) 0.019(9) 0.020(9) 0.044(9)

loop_
_atom_type_symbol
_atom_type_description
_atom_type_scat_dispersion_real
_atom_type_scat_dispersion_imag
_atom_type_scat_source
C C 0.0181 0.0091 'International Tables Vol C Tables 4.2.6.8 and 6.1.1.4'
H H 0.0000 0.0000 'International Tables Vol C Tables 4.2.6.8 and 6.1.1.4'
N N 0.0311 0.0180 'International Tables Vol C Tables 4.2.6.8 and 6.1.1.4'
O O 0.0492 0.0322 'International Tables Vol C Tables 4.2.6.8 and 6.1.1.4'

loop_
_geom_angle_atom_site_label_1
_geom_angle_atom_site_label_2
_geom_angle_atom_site_label_3
_geom_angle
O1 N1 O2 121.9(8)
O1 N1 C2 118.9(9)
O2 N1 C2 119.2(8)
O3 N2 O4 120.1(8)
O3 N2 C4 119.7(8)
O4 N2 C4 120.2(7)
C1 N3 C7 125.0(5)
C1 N3 H3 117.5
C7 N3 H3 117.5
C5 N4 C35 122.9(5)
C5 N4 H4 118.6
C35 N4 H4 118.6
O6 N5 O5 125.1(9)
O6 N5 C20 117.5(11)
O5 N5 C20 117.3(9)
O8 N6 O7 123.6(9)
O8 N6 C22 120.6(8)
O7 N6 C22 115.9(10)
C19 N7 C17 125.5(6)
C19 N7 H7 117.3
C17 N7 H7 117.3
C23 N8 C25 123.6(6)
C23 N8 H8 118.2
C25 N8 H8 118.2
C10 N9 C14 110.1(7)
C10 N9 C37 124.9(9)
C14 N9 C37 124.8(9)
C28 N10 C32 109.4(6)
C28 N10 C45 127.4(8)
C32 N10 C45 122.5(8)
N3 C1 C6 121.1(6)
N3 C1 C2 123.5(6)
C6 C1 C2 115.4(7)
C3 C2 C1 121.1(6)
C3 C2 N1 116.9(8)
C1 C2 N1 122.0(8)
C2 C3 C4 121.7(7)
C2 C3 H3A 119.1
C4 C3 H3A 119.1
C3 C4 C5 119.3(6)
C3 C4 N2 116.7(7)
C5 C4 N2 124.0(7)
N4 C5 C6 120.8(6)
N4 C5 C4 121.4(6)
C6 C5 C4 117.8(5)
C5 C6 C1 124.4(6)
C5 C6 H6 117.8
C1 C6 H6 117.8
C12 C7 C8 120.8(7)
C12 C7 N3 119.8(7)
C8 C7 N3 119.4(7)
C9 C8 C7 121.3(7)
C9 C8 H8A 119.3
C7 C8 H8A 119.3
C10 C9 C8 119.0(8)
C10 C9 H9 120.5
C8 C9 H9 120.5
C9 C10 N9 131.4(8)
C9 C10 C11 119.9(8)
N9 C10 C11 108.6(7)
C12 C11 C10 120.9(7)
C12 C11 C13 133.2(7)
C10 C11 C13 105.8(7)
C7 C12 C11 118.0(7)
C7 C12 H12 121.0
C11 C12 H12 121.0
C18 C13 C14 120.4(6)
C18 C13 C11 131.7(7)
C14 C13 C11 107.6(7)
C15 C14 N9 129.4(8)
C15 C14 C13 122.7(8)
N9 C14 C13 107.9(7)
C16 C15 C14 116.4(8)
C16 C15 H15 121.8
C14 C15 H15 121.8
C17 C16 C15 123.5(7)
C17 C16 H16 118.2
C15 C16 H16 118.2
C16 C17 N7 121.4(7)
C16 C17 C18 120.0(7)
N7 C17 C18 118.4(7)
C13 C18 C17 116.9(7)
C13 C18 H18 121.6
C17 C18 H18 121.6
N7 C19 C20 124.2(7)
N7 C19 C24 121.1(6)
C20 C19 C24 114.7(7)
C21 C20 C19 121.9(8)
C21 C20 N5 116.1(9)
C19 C20 N5 122.0(9)
C20 C21 C22 122.5(7)
C20 C21 H21 118.8
C22 C21 H21 118.8
C21 C22 C23 120.0(7)
C21 C22 N6 119.4(8)
C23 C22 N6 120.6(8)
N8 C23 C24 119.4(6)
N8 C23 C22 124.6(7)
C24 C23 C22 116.0(7)
C23 C24 C19 124.9(6)
C23 C24 H24 117.6
C19 C24 H24 117.6
C26 C25 C30 119.7(6)
C26 C25 N8 119.2(6)
C30 C25 N8 121.0(6)
C27 C26 C25 122.3(6)
C27 C26 H26 118.8
C25 C26 H26 118.8
C26 C27 C28 117.3(7)
C26 C27 H27 121.3
C28 C27 H27 121.3
N10 C28 C27 129.6(7)
N10 C28 C29 109.9(6)
C27 C28 C29 120.5(7)
C30 C29 C28 120.4(5)
C30 C29 C31 134.1(5)
C28 C29 C31 105.4(5)
C29 C30 C25 119.7(6)
C29 C30 H30 120.2
C25 C30 H30 120.2
C36 C31 C32 117.4(6)
C36 C31 C29 134.6(6)
C32 C31 C29 108.0(6)
C33 C32 N10 129.9(7)
C33 C32 C31 122.8(7)
N10 C32 C31 107.3(6)
C32 C33 C34 117.4(7)
C32 C33 H33 121.3
C34 C33 H33 121.3
C35 C34 C33 121.5(7)
C35 C34 H34 119.3
C33 C34 H34 119.3
C34 C35 C36 120.4(7)
C34 C35 N4 120.5(7)
C36 C35 N4 119.1(6)
C31 C36 C35 120.5(6)
C31 C36 H36 119.7
C35 C36 H36 119.7
N9 C37 C38 109.7(9)
N9 C37 H37A 109.7
C38 C37 H37A 109.7
N9 C37 H37B 109.7
C38 C37 H37B 109.7
H37A C37 H37B 108.2
C41 C38 C37 106.9(14)
C41 C38 C39 122.9(15)
C37 C38 C39 104.8(12)
C41 C38 H38 107.1
C37 C38 H38 107.1
C39 C38 H38 107.1
C40 C39 C38 120.1(15)
C40 C39 H39A 107.3
C38 C39 H39A 107.3
C40 C39 H39B 107.3
C38 C39 H39B 107.3
H39A C39 H39B 106.9
C39 C40 H40A 109.5
C39 C40 H40B 109.5
H40A C40 H40B 109.5
C39 C40 H40C 109.5
H40A C40 H40C 109.5
H40B C40 H40C 109.5
C38 C41 C42 109.4(14)
C38 C41 H41A 109.8
C42 C41 H41A 109.8
C38 C41 H41B 109.8
C42 C41 H41B 109.8
H41A C41 H41B 108.2
C41 C42 C43 107.0(14)
C41 C42 H42A 110.3
C43 C42 H42A 110.3
C41 C42 H42B 110.3
C43 C42 H42B 110.3
H42A C42 H42B 108.6
C42 C43 C44 108.9(15)
C42 C43 H43A 109.9
C44 C43 H43A 109.9
C42 C43 H43B 109.9
C44 C43 H43B 109.9
H43A C43 H43B 108.3
C43 C44 H44A 109.5
C43 C44 H44B 109.5
H44A C44 H44B 109.5
C43 C44 H44C 109.5
H44A C44 H44C 109.5
H44B C44 H44C 109.5
C46 C45 N10 113.0(11)
C46 C45 H45A 109.0
N10 C45 H45A 109.0
C46 C45 H45B 109.0
N10 C45 H45B 109.0
H45A C45 H45B 107.8
C47 C46 C45 116.9(15)
C47 C46 C51 114.3(13)
C45 C46 C51 107.7(14)
C47 C46 H46 105.7
C45 C46 H46 105.7
C51 C46 H46 105.7
C46 C47 C48 123.5(15)
C46 C47 H47A 106.4
C48 C47 H47A 106.4
C46 C47 H47B 106.4
C48 C47 H47B 106.4
H47A C47 H47B 106.5
C47 C48 C49 112.0(14)
C47 C48 H48A 109.2
C49 C48 H48A 109.2
C47 C48 H48B 109.2
C49 C48 H48B 109.2
H48A C48 H48B 107.9
C48 C49 C50 110.7(14)
C48 C49 H49A 109.5
C50 C49 H49A 109.5
C48 C49 H49B 109.5
C50 C49 H49B 109.5
H49A C49 H49B 108.1
C49 C50 H50A 109.5
C49 C50 H50B 109.5
H50A C50 H50B 109.5
C49 C50 H50C 109.5
H50A C50 H50C 109.5
H50B C50 H50C 109.5
C46 C51 C52 104.5(15)
C46 C51 H51A 110.9
C52 C51 H51A 110.9
C46 C51 H51B 110.9
C52 C51 H51B 110.9
H51A C51 H51B 108.9
C51 C52 H52A 109.5
C51 C52 H52B 109.5
H52A C52 H52B 109.5
C51 C52 H52C 109.5
H52A C52 H52C 109.5
H52B C52 H52C 109.5

loop_
_geom_bond_atom_site_label_1
_geom_bond_atom_site_label_2
_geom_bond_distance
O1 N1 1.201(10)
O2 N1 1.207(9)
O3 N2 1.226(8)
O4 N2 1.227(8)
O5 N5 1.266(11)
O6 N5 1.205(10)
O7 N6 1.236(9)
O8 N6 1.212(10)
N1 C2 1.480(10)
N2 C4 1.423(10)
N3 C1 1.338(8)
N3 C7 1.457(9)
N3 H3 0.8600
N4 C5 1.354(8)
N4 C35 1.439(9)
N4 H4 0.8600
N5 C20 1.486(11)
N6 C22 1.453(11)
N7 C19 1.351(9)
N7 C17 1.406(9)
N7 H7 0.8600
N8 C23 1.365(9)
N8 C25 1.429(8)
N8 H8 0.8600
N9 C10 1.369(10)
N9 C14 1.383(10)
N9 C37 1.488(13)
N10 C28 1.350(9)
N10 C32 1.394(9)
N10 C45 1.484(13)
C1 C6 1.392(8)
C1 C2 1.418(10)
C2 C3 1.362(10)
C3 C4 1.384(10)
C3 H3A 0.9300
C4 C5 1.396(9)
C5 C6 1.385(8)
C6 H6 0.9300
C7 C12 1.359(9)
C7 C8 1.397(11)
C8 C9 1.375(12)
C8 H8A 0.9300
C9 C10 1.353(11)
C9 H9 0.9300
C10 C11 1.419(10)
C11 C12 1.390(9)
C11 C13 1.447(9)
C12 H12 0.9300
C13 C18 1.364(9)
C13 C14 1.401(10)
C14 C15 1.360(11)
C15 C16 1.360(11)
C15 H15 0.9300
C16 C17 1.362(11)
C16 H16 0.9300
C17 C18 1.423(10)
C18 H18 0.9300
C19 C20 1.408(10)
C19 C24 1.429(9)
C20 C21 1.346(11)
C21 C22 1.389(11)
C21 H21 0.9300
C22 C23 1.414(10)
C23 C24 1.396(10)
C24 H24 0.9300
C25 C26 1.381(10)
C25 C30 1.390(8)
C26 C27 1.387(11)
C26 H26 0.9300
C27 C28 1.400(10)
C27 H27 0.9300
C28 C29 1.410(8)
C29 C30 1.368(8)
C29 C31 1.431(8)
C30 H30 0.9300
C31 C36 1.377(8)
C31 C32 1.405(9)
C32 C33 1.361(11)
C33 C34 1.391(12)
C33 H33 0.9300
C34 C35 1.353(10)
C34 H34 0.9300
C35 C36 1.380(8)
C36 H36 0.9300
C37 C38 1.562(18)
C37 H37A 0.9700
C37 H37B 0.9700
C38 C41 1.45(2)
C38 C39 1.548(19)
C38 H38 0.9800
C39 C40 1.323(18)
C39 H39A 0.9700
C39 H39B 0.9700
C40 H40A 0.9600
C40 H40B 0.9600
C40 H40C 0.9600
C41 C42 1.61(2)
C41 H41A 0.9700
C41 H41B 0.9700
C42 C43 1.64(2)
C42 H42A 0.9700
C42 H42B 0.9700
C43 C44 1.71(2)
C43 H43A 0.9700
C43 H43B 0.9700
C44 H44A 0.9600
C44 H44B 0.9600
C44 H44C 0.9600
C45 C46 1.467(19)
C45 H45A 0.9700
C45 H45B 0.9700
C46 C47 1.423(19)
C46 C51 1.53(2)
C46 H46 0.9800
C47 C48 1.467(19)
C47 H47A 0.9700
C47 H47B 0.9700
C48 C49 1.482(19)
C48 H48A 0.9700
C48 H48B 0.9700
C49 C50 1.48(2)
C49 H49A 0.9700
C49 H49B 0.9700
C50 H50A 0.9600
C50 H50B 0.9600
C50 H50C 0.9600
C51 C52 1.61(2)
C51 H51A 0.9700
C51 H51B 0.9700
C52 H52A 0.9600
C52 H52B 0.9600
C52 H52C 0.9600

loop_
_platon_squeeze_void_nr
_platon_squeeze_void_average_x
_platon_squeeze_void_average_y
_platon_squeeze_void_average_z
_platon_squeeze_void_volume
_platon_squeeze_void_count_electrons
_platon_squeeze_void_content
1 0.000 0.000 0.000 177 17 ' '
2 0.000 0.000 0.322 59 4 ' '
3 0.000 0.000 0.500 8 0 ' '
4 0.000 0.000 0.679 60 4 ' '
5 0.333 0.667 0.667 176 17 ' '
6 0.333 0.667 0.988 61 4 ' '
7 0.333 0.667 0.345 59 4 ' '
8 0.333 0.667 0.167 9 0 ' '
9 0.667 0.333 0.333 176 17 ' '
10 0.667 0.333 0.655 59 4 ' '
11 0.667 0.333 0.012 61 4 ' '
12 0.667 0.333 0.833 9 0 ' '
